data_4029615
loop_
_publ_author_name
'Zhou, Nini'
'Xie, Tao'
'Liu, Lin'
'Xie, Zhixiang'

_publ_section_title
;
 Cu/Mn Co-oxidized Cyclization for the Synthesis of Highly Substituted
 Pyrrole Derivatives from Amino Acid Esters: A Strategy for the Biomimetic
 Syntheses of Lycogarubin C and Chromopyrrolic Acid.
;
_journal_issue 13
_journal_name_full 'The Journal of organic chemistry'
_journal_page_first 6061
_journal_page_last 6068
_journal_paper_doi 10.1021/jo500740w
_journal_volume 79
_journal_year 2014
_chemical_formula_moiety 'C20 H17 N O4'
_chemical_formula_sum 'C20 H17 N O4'
_chemical_formula_weight 335.35
_chemical_name_systematic
;
 ? 
;
_space_group_crystal_system monoclinic
_space_group_IT_number 15
_space_group_name_Hall '-C 2yc'
_space_group_name_H-M_alt 'C 1 2/c 1'
_symmetry_space_group_name_Hall '-C 2yc'
_symmetry_space_group_name_H-M 'C 1 2/c 1'
_atom_sites_solution_hydrogens geom
_atom_sites_solution_primary iterative
_atom_sites_solution_secondary difmap
_audit_creation_date 2013-05-09
_audit_creation_method
;
  Olex2 1.2
  (compiled Apr 23 2013 17:54:37, GUI svn.r4466)
;
_cell_angle_alpha 90.00
_cell_angle_beta 100.83(2)
_cell_angle_gamma 90.00
_cell_formula_units_Z 8
_cell_length_a 11.832(2)
_cell_length_b 19.090(7)
_cell_length_c 15.757(4)
_cell_measurement_reflns_used 1183
_cell_measurement_temperature 296.00(10)
_cell_measurement_theta_max 23.6720
_cell_measurement_theta_min 3.9560
_cell_volume 3495.7(17)
_computing_cell_refinement
;
CrysAlisPro, Agilent Technologies,
Version 1.171.36.28 (release 01-02-2013 CrysAlis171 .NET)
(compiled Feb  1 2013,16:14:44)
;
_computing_data_collection
;
CrysAlisPro, Agilent Technologies,
Version 1.171.36.28 (release 01-02-2013 CrysAlis171 .NET)
(compiled Feb  1 2013,16:14:44)
;
_computing_data_reduction
;
CrysAlisPro, Agilent Technologies,
Version 1.171.36.28 (release 01-02-2013 CrysAlis171 .NET)
(compiled Feb  1 2013,16:14:44)
;
_computing_molecular_graphics
;
O. V. Dolomanov, L. J. Bourhis, R. J. Gildea, J. A. K. Howard and H. Puschmann,
OLEX2: a complete structure solution, refinement and analysis program.
J. Appl. Cryst. (2009). 42, 339-341.
;
_computing_publication_material
;
O. V. Dolomanov, L. J. Bourhis, R. J. Gildea, J. A. K. Howard and H. Puschmann,
OLEX2: a complete structure solution, refinement and analysis program.
J. Appl. Cryst. (2009). 42, 339-341.
;
_computing_structure_refinement
;
SHELXL, G.M. Sheldrick, Acta Cryst.
(2008). A64, 112-122
;
_computing_structure_solution 'SUPERFLIP, J. Appl. Cryst. (2007) 40, 786-790'
_diffrn_ambient_temperature 296.00(10)
_diffrn_detector_area_resol_mean 16.0733
_diffrn_measured_fraction_theta_full 0.9897
_diffrn_measured_fraction_theta_max 0.8660
_diffrn_measurement_details
;
  1 omega  -41.00   49.00   1.5000   18.0000
omega____ theta____ kappa____ phi______ frames
    -       22.6512  -57.0000  120.0000 60

  2 omega   -7.00   95.00   1.5000   18.0000
omega____ theta____ kappa____ phi______ frames
    -       22.6512   77.0000  -90.0000 68

  3 omega   31.00   61.00   1.5000   18.0000
omega____ theta____ kappa____ phi______ frames
    -       22.6512   77.0000   60.0000 20
;
_diffrn_measurement_device_type 'SuperNova, Dual, Cu at zero, Eos'
_diffrn_measurement_method '\w scans'
_diffrn_orient_matrix_UB_11 0.0155485000
_diffrn_orient_matrix_UB_12 0.0215821000
_diffrn_orient_matrix_UB_13 -0.0326226000
_diffrn_orient_matrix_UB_21 -0.0319977000
_diffrn_orient_matrix_UB_22 0.0280196000
_diffrn_orient_matrix_UB_23 0.0133298000
_diffrn_orient_matrix_UB_31 0.0494230000
_diffrn_orient_matrix_UB_32 0.0114511000
_diffrn_orient_matrix_UB_33 0.0296141000
_diffrn_radiation_monochromator mirror
_diffrn_radiation_type 'Mo K\a'
_diffrn_radiation_wavelength 0.7107
_diffrn_reflns_av_R_equivalents 0.1027
_diffrn_reflns_av_unetI/netI 0.1181
_diffrn_reflns_limit_h_max 9
_diffrn_reflns_limit_h_min -14
_diffrn_reflns_limit_k_max 21
_diffrn_reflns_limit_k_min -23
_diffrn_reflns_limit_l_max 19
_diffrn_reflns_limit_l_min -14
_diffrn_reflns_number 6034
_diffrn_reflns_theta_full 25.50
_diffrn_reflns_theta_max 25.68
_diffrn_reflns_theta_min 3.39
_diffrn_source 'SuperNova (Mo) X-ray Source'
_exptl_absorpt_coefficient_mu 0.089
_exptl_absorpt_correction_T_max 1.00000
_exptl_absorpt_correction_T_min 0.47213
_exptl_absorpt_correction_type multi-scan
_exptl_absorpt_process_details
;
CrysAlisPro, Agilent Technologies,
Version 1.171.36.28 (release 01-02-2013 CrysAlis171 .NET)
(compiled Feb  1 2013,16:14:44)
Empirical absorption correction using spherical harmonics,
 implemented in SCALE3 ABSPACK scaling algorithm.
;
_exptl_crystal_colour 'clear light yellow'
_exptl_crystal_density_diffrn 1.274
_exptl_crystal_density_method 'not measured'
_exptl_crystal_description block
_exptl_crystal_F_000 1408
_exptl_crystal_size_max 0.31
_exptl_crystal_size_mid 0.28
_exptl_crystal_size_min 0.22
_refine_diff_density_max 0.360
_refine_diff_density_min -0.505
_refine_diff_density_rms 0.076
_refine_ls_extinction_coef 0.0018(7)
_refine_ls_extinction_expression Fc^*^=kFc[1+0.001xFc^2^\l^3^/sin(2\q)]^-1/4^
_refine_ls_extinction_method SHELXL
_refine_ls_goodness_of_fit_ref 0.947
_refine_ls_hydrogen_treatment mixed
_refine_ls_matrix_type full
_refine_ls_number_parameters 229
_refine_ls_number_reflns 3291
_refine_ls_number_restraints 0
_refine_ls_restrained_S_all 0.947
_refine_ls_R_factor_all 0.1681
_refine_ls_R_factor_gt 0.0851
_refine_ls_shift/su_max 0.000
_refine_ls_shift/su_mean 0.000
_refine_ls_structure_factor_coef Fsqd
_refine_ls_weighting_details 'calc w=1/[\s^2^(Fo^2^)+(0.1344P)^2^+0.0000P] where P=(Fo^2^+2Fc^2^)/3'
_refine_ls_weighting_scheme calc
_refine_ls_wR_factor_gt 0.1973
_refine_ls_wR_factor_ref 0.2950
_reflns_number_gt 1345
_reflns_number_total 3291
_reflns_threshold_expression >2sigma(I)
_cod_data_source_file jo500740w_si_002.cif
_cod_data_source_block xietao0509
_cod_depositor_comments 'Adding full bibliography for 4029615.cif.'
_cod_original_cell_volume 3496.0(16)
_cod_database_code 4029615
_reflns_odcompleteness_completeness 98.97
_reflns_odcompleteness_iscentric 1
_reflns_odcompleteness_theta 26.32
_olex2_refinement_description
;
1. Fixed Uiso
 At 1.2 times of:
  All C(H) groups, All N(H) groups
 At 1.5 times of:
  All C(H,H,H) groups
2.a Aromatic/amide H refined with riding coordinates:
 N1(H1), C8(H8), C9(H9), C10(H10), C11(H11), C12(H12), C14(H14), C15(H15),
 C16(H16), C17(H17), C18(H18)
2.b Idealised Me refined as rotating group:
 C6(H6A,H6B,H6C), C20(H20A,H20B,H20C)
;

loop_
_space_group_symop_id
_space_group_symop_operation_xyz
1 'x, y, z'
2 '-x, y, -z+1/2'
3 'x+1/2, y+1/2, z'
4 '-x+1/2, y+1/2, -z+1/2'
5 '-x, -y, -z'
6 'x, -y, z-1/2'
7 '-x+1/2, -y+1/2, -z'
8 'x+1/2, -y+1/2, z-1/2'

loop_
_atom_site_label
_atom_site_type_symbol
_atom_site_fract_x
_atom_site_fract_y
_atom_site_fract_z
_atom_site_U_iso_or_equiv
_atom_site_adp_type
_atom_site_occupancy
_atom_site_symmetry_multiplicity
_atom_site_calc_flag
_atom_site_refinement_flags
O1 O 1.1160(2) 0.40636(17) 0.5256(2) 0.0756(10) Uani 1 1 d .
O2 O 1.0031(3) 0.42347(19) 0.3967(2) 0.0795(11) Uani 1 1 d .
O3 O 0.6993(2) 0.33156(17) 0.70913(19) 0.0703(9) Uani 1 1 d .
O4 O 0.8774(3) 0.3594(3) 0.7647(2) 0.1139(15) Uani 1 1 d .
N1 N 0.9226(3) 0.38257(17) 0.5987(2) 0.0529(9) Uani 1 1 d .
H1 H 0.9851 0.3840 0.6366 0.063 Uiso 1 1 calc R
C1 C 0.9143(3) 0.39543(19) 0.5119(3) 0.0516(10) Uani 1 1 d .
C2 C 0.7992(3) 0.38861(19) 0.4720(3) 0.0466(10) Uani 1 1 d .
C3 C 0.7373(3) 0.3701(2) 0.5373(3) 0.0482(10) Uani 1 1 d .
C4 C 0.8166(3) 0.3673(2) 0.6150(3) 0.0492(10) Uani 1 1 d .
C5 C 1.0215(4) 0.4097(2) 0.4815(3) 0.0595(12) Uani 1 1 d .
C6 C 1.1069(4) 0.4345(3) 0.3613(4) 0.0898(17) Uani 1 1 d .
H6A H 1.0878 0.4594 0.3076 0.135 Uiso 1 1 calc R
H6B H 1.1401 0.3900 0.3515 0.135 Uiso 1 1 calc R
H6C H 1.1613 0.4613 0.4014 0.135 Uiso 1 1 calc R
C7 C 0.7474(3) 0.3983(2) 0.3803(3) 0.0484(10) Uani 1 1 d .
C8 C 0.7345(3) 0.4639(2) 0.3423(3) 0.0590(11) Uani 1 1 d .
H8 H 0.7650 0.5029 0.3739 0.071 Uiso 1 1 calc R
C9 C 0.6772(4) 0.4722(3) 0.2585(3) 0.0723(14) Uani 1 1 d .
H9 H 0.6693 0.5165 0.2335 0.087 Uiso 1 1 calc R
C10 C 0.6320(4) 0.4149(3) 0.2123(3) 0.0735(14) Uani 1 1 d .
H10 H 0.5913 0.4206 0.1562 0.088 Uiso 1 1 calc R
C11 C 0.6455(4) 0.3499(3) 0.2470(3) 0.0793(15) Uani 1 1 d .
H11 H 0.6163 0.3113 0.2142 0.095 Uiso 1 1 calc R
C12 C 0.7025(4) 0.3410(2) 0.3309(3) 0.0670(13) Uani 1 1 d .
H12 H 0.7110 0.2963 0.3547 0.080 Uiso 1 1 calc R
C13 C 0.6117(3) 0.3573(2) 0.5262(2) 0.0449(10) Uani 1 1 d .
C14 C 0.5644(4) 0.2930(2) 0.4965(3) 0.0652(13) Uani 1 1 d .
H14 H 0.6121 0.2572 0.4843 0.078 Uiso 1 1 calc R
C15 C 0.4473(4) 0.2820(3) 0.4852(3) 0.0729(14) Uani 1 1 d .
H15 H 0.4173 0.2385 0.4664 0.087 Uiso 1 1 calc R
C16 C 0.3745(4) 0.3338(3) 0.5012(3) 0.0681(13) Uani 1 1 d .
H16 H 0.2956 0.3258 0.4932 0.082 Uiso 1 1 calc R
C17 C 0.4197(4) 0.3980(3) 0.5292(3) 0.0666(13) Uani 1 1 d .
H17 H 0.3712 0.4338 0.5403 0.080 Uiso 1 1 calc R
C18 C 0.5363(4) 0.4095(2) 0.5409(3) 0.0599(12) Uani 1 1 d .
H18 H 0.5653 0.4534 0.5591 0.072 Uiso 1 1 calc R
C19 C 0.8028(4) 0.3528(2) 0.7030(3) 0.0595(11) Uani 1 1 d .
C20 C 0.6794(5) 0.3176(3) 0.7948(3) 0.0983(19) Uani 1 1 d .
H20A H 0.6003 0.3270 0.7971 0.147 Uiso 1 1 calc R
H20B H 0.7282 0.3472 0.8354 0.147 Uiso 1 1 calc R
H20C H 0.6965 0.2694 0.8091 0.147 Uiso 1 1 calc R

loop_
_atom_site_aniso_label
_atom_site_aniso_U_11
_atom_site_aniso_U_22
_atom_site_aniso_U_33
_atom_site_aniso_U_23
_atom_site_aniso_U_13
_atom_site_aniso_U_12
O1 0.0401(17) 0.113(3) 0.070(2) -0.0058(19) 0.0002(16) -0.0090(16)
O2 0.0449(17) 0.131(3) 0.063(2) 0.018(2) 0.0106(16) 0.0028(17)
O3 0.061(2) 0.108(2) 0.0407(17) 0.0052(17) 0.0072(14) -0.0037(17)
O4 0.067(2) 0.220(5) 0.050(2) -0.006(3) -0.0010(19) -0.023(3)
N1 0.0373(17) 0.073(2) 0.043(2) -0.0053(17) -0.0053(14) -0.0020(15)
C1 0.042(2) 0.056(2) 0.056(3) -0.007(2) 0.0073(19) 0.0029(18)
C2 0.040(2) 0.054(2) 0.045(2) -0.0010(18) 0.0048(18) 0.0033(16)
C3 0.046(2) 0.053(2) 0.044(2) -0.0028(18) 0.0046(18) 0.0061(18)
C4 0.044(2) 0.061(2) 0.040(2) -0.0099(19) 0.0023(17) 0.0018(18)
C5 0.046(2) 0.061(3) 0.069(3) -0.006(2) 0.005(2) 0.000(2)
C6 0.054(3) 0.138(5) 0.079(4) 0.013(3) 0.018(3) 0.001(3)
C7 0.040(2) 0.060(2) 0.043(2) -0.0045(19) 0.0041(18) 0.0032(18)
C8 0.056(3) 0.064(3) 0.054(3) 0.003(2) 0.001(2) 0.002(2)
C9 0.078(3) 0.078(3) 0.059(3) 0.020(3) 0.007(3) 0.011(3)
C10 0.065(3) 0.109(4) 0.045(3) 0.000(3) 0.007(2) 0.003(3)
C11 0.091(4) 0.088(4) 0.051(3) -0.013(3) -0.007(3) -0.009(3)
C12 0.081(3) 0.064(3) 0.050(3) -0.001(2) -0.005(2) 0.001(2)
C13 0.040(2) 0.058(2) 0.037(2) 0.0050(17) 0.0068(17) 0.0051(17)
C14 0.047(2) 0.062(3) 0.085(4) -0.005(3) 0.007(2) 0.003(2)
C15 0.047(3) 0.074(3) 0.096(4) 0.002(3) 0.008(3) -0.006(2)
C16 0.040(2) 0.099(4) 0.065(3) 0.014(3) 0.009(2) 0.000(2)
C17 0.056(3) 0.087(3) 0.060(3) 0.005(2) 0.018(2) 0.025(2)
C18 0.055(3) 0.067(3) 0.058(3) -0.004(2) 0.012(2) 0.011(2)
C19 0.047(2) 0.082(3) 0.046(3) -0.008(2) -0.001(2) 0.003(2)
C20 0.089(4) 0.157(5) 0.052(3) 0.019(3) 0.022(3) 0.001(4)

loop_
_atom_type_symbol
_atom_type_description
_atom_type_scat_dispersion_real
_atom_type_scat_dispersion_imag
_atom_type_scat_source
C C 0.0033 0.0016 'International Tables Vol C Tables 4.2.6.8 and 6.1.1.4'
H H 0.0000 0.0000 'International Tables Vol C Tables 4.2.6.8 and 6.1.1.4'
N N 0.0061 0.0033 'International Tables Vol C Tables 4.2.6.8 and 6.1.1.4'
O O 0.0106 0.0060 'International Tables Vol C Tables 4.2.6.8 and 6.1.1.4'

loop_
_geom_angle_atom_site_label_1
_geom_angle_atom_site_label_2
_geom_angle_atom_site_label_3
_geom_angle
C5 O2 C6 114.8(4)
C19 O3 C20 116.5(4)
C1 N1 H1 125.3
C4 N1 H1 125.3
C4 N1 C1 109.3(3)
N1 C1 C2 108.2(3)
N1 C1 C5 117.0(4)
C2 C1 C5 134.7(4)
C1 C2 C3 106.9(3)
C1 C2 C7 128.4(4)
C3 C2 C7 124.7(3)
C2 C3 C13 126.8(4)
C4 C3 C2 107.0(3)
C4 C3 C13 126.2(4)
N1 C4 C3 108.6(4)
N1 C4 C19 119.7(4)
C3 C4 C19 131.7(4)
O1 C5 O2 123.1(4)
O1 C5 C1 124.8(5)
O2 C5 C1 112.0(4)
O2 C6 H6A 109.5
O2 C6 H6B 109.5
O2 C6 H6C 109.5
H6A C6 H6B 109.5
H6A C6 H6C 109.5
H6B C6 H6C 109.5
C8 C7 C2 122.0(4)
C8 C7 C12 118.1(4)
C12 C7 C2 119.8(4)
C7 C8 H8 119.5
C9 C8 C7 120.9(4)
C9 C8 H8 119.5
C8 C9 H9 120.3
C10 C9 C8 119.5(4)
C10 C9 H9 120.3
C9 C10 H10 119.5
C11 C10 C9 120.9(5)
C11 C10 H10 119.5
C10 C11 H11 120.0
C10 C11 C12 120.1(5)
C12 C11 H11 120.0
C7 C12 H12 119.8
C11 C12 C7 120.5(4)
C11 C12 H12 119.8
C14 C13 C3 121.0(3)
C18 C13 C3 121.6(4)
C18 C13 C14 117.3(4)
C13 C14 H14 119.7
C15 C14 C13 120.5(4)
C15 C14 H14 119.7
C14 C15 H15 119.3
C16 C15 C14 121.3(4)
C16 C15 H15 119.3
C15 C16 H16 120.6
C15 C16 C17 118.9(4)
C17 C16 H16 120.6
C16 C17 H17 119.8
C18 C17 C16 120.3(4)
C18 C17 H17 119.8
C13 C18 H18 119.2
C17 C18 C13 121.6(4)
C17 C18 H18 119.2
O3 C19 C4 113.8(4)
O4 C19 O3 122.2(4)
O4 C19 C4 124.0(4)
O3 C20 H20A 109.5
O3 C20 H20B 109.5
O3 C20 H20C 109.5
H20A C20 H20B 109.5
H20A C20 H20C 109.5
H20B C20 H20C 109.5

loop_
_geom_bond_atom_site_label_1
_geom_bond_atom_site_label_2
_geom_bond_distance
O1 C5 1.202(5)
O2 C5 1.338(6)
O2 C6 1.457(5)
O3 C19 1.311(5)
O3 C20 1.438(5)
O4 C19 1.190(5)
N1 H1 0.8600
N1 C1 1.374(5)
N1 C4 1.358(5)
C1 C2 1.395(5)
C1 C5 1.463(6)
C2 C3 1.416(5)
C2 C7 1.471(5)
C3 C4 1.396(5)
C3 C13 1.484(5)
C4 C19 1.454(6)
C6 H6A 0.9600
C6 H6B 0.9600
C6 H6C 0.9600
C7 C8 1.385(5)
C7 C12 1.389(6)
C8 H8 0.9300
C8 C9 1.376(6)
C9 H9 0.9300
C9 C10 1.367(6)
C10 H10 0.9300
C10 C11 1.353(7)
C11 H11 0.9300
C11 C12 1.378(6)
C12 H12 0.9300
C13 C14 1.393(6)
C13 C18 1.386(5)
C14 H14 0.9300
C14 C15 1.380(5)
C15 H15 0.9300
C15 C16 1.365(6)
C16 H16 0.9300
C16 C17 1.377(6)
C17 H17 0.9300
C17 C18 1.374(6)
C18 H18 0.9300
C20 H20A 0.9600
C20 H20B 0.9600
C20 H20C 0.9600

loop_
_geom_torsion_atom_site_label_1
_geom_torsion_atom_site_label_2
_geom_torsion_atom_site_label_3
_geom_torsion_atom_site_label_4
_geom_torsion
N1 C1 C2 C3 -0.9(4)
N1 C1 C2 C7 179.1(4)
N1 C1 C5 O1 5.2(6)
N1 C1 C5 O2 -178.2(4)
N1 C4 C19 O3 -173.1(3)
N1 C4 C19 O4 7.0(7)
C1 N1 C4 C3 0.1(5)
C1 N1 C4 C19 -178.9(4)
C1 C2 C3 C4 0.9(4)
C1 C2 C3 C13 179.8(3)
C1 C2 C7 C8 -72.4(5)
C1 C2 C7 C12 112.1(5)
C2 C1 C5 O1 -171.7(4)
C2 C1 C5 O2 4.9(6)
C2 C3 C4 N1 -0.6(4)
C2 C3 C4 C19 178.3(4)
C2 C3 C13 C14 81.5(5)
C2 C3 C13 C18 -95.4(5)
C2 C7 C8 C9 -174.5(4)
C2 C7 C12 C11 174.7(4)
C3 C2 C7 C8 107.5(5)
C3 C2 C7 C12 -68.0(5)
C3 C4 C19 O3 8.1(7)
C3 C4 C19 O4 -171.8(5)
C3 C13 C14 C15 -179.0(4)
C3 C13 C18 C17 178.9(4)
C4 N1 C1 C2 0.5(4)
C4 N1 C1 C5 -177.2(3)
C4 C3 C13 C14 -99.8(5)
C4 C3 C13 C18 83.3(5)
C5 C1 C2 C3 176.3(4)
C5 C1 C2 C7 -3.8(7)
C6 O2 C5 O1 -0.2(7)
C6 O2 C5 C1 -176.8(4)
C7 C2 C3 C4 -179.0(4)
C7 C2 C3 C13 -0.1(6)
C7 C8 C9 C10 0.3(7)
C8 C7 C12 C11 -0.9(7)
C8 C9 C10 C11 -1.8(8)
C9 C10 C11 C12 2.0(8)
C10 C11 C12 C7 -0.6(8)
C12 C7 C8 C9 1.0(6)
C13 C3 C4 N1 -179.5(3)
C13 C3 C4 C19 -0.6(7)
C13 C14 C15 C16 1.2(8)
C14 C13 C18 C17 1.9(6)
C14 C15 C16 C17 -0.1(8)
C15 C16 C17 C18 0.0(7)
C16 C17 C18 C13 -0.9(7)
C18 C13 C14 C15 -2.0(7)
C20 O3 C19 O4 1.1(7)
C20 O3 C19 C4 -178.9(4)
